data_2014189
loop_
_publ_author_name
'Ivashkevich, Dmitry O.'
'Lyakhov, Alexander S.'
'Degtyarik, Mikhail M.'
'Gaponik, Pavel N.'

_publ_section_title
;<i>catena</i>-Poly[[[<i>cis</i>-bis(1-phenyltetrazole-\k<i>N</i>^4^)copper(II)]-di-\m-chloro]
 hemi(1-phenyltetrazole)]
;
_journal_issue 8
_journal_name_full 'Acta Crystallographica Section C'
_journal_page_first m368
_journal_page_last m370
_journal_paper_doi 10.1107/S0108270104014428
_journal_volume 60
_journal_year 2004
_chemical_formula_iupac '[Cu Cl2 (C7 H6 N4)2], 0.5C7 H6 N4'
_chemical_formula_moiety 'C14 H12 Cl2 Cu N6 , 0.5C7 H6 N4'
_chemical_formula_sum 'C17.5 H15 Cl2 Cu N10'
_chemical_formula_weight 499.84
_chemical_name_systematic
;
catena-Poly[[[bis(cis-4-phenyltetrazole-\kN^1^)copper(II)]-di-\m-chloro]
1-phenyltetrazole hemisolvate]
;
_space_group_IT_number 2
_symmetry_cell_setting triclinic
_symmetry_space_group_name_Hall '-P 1'
_symmetry_space_group_name_H-M 'P -1'
_atom_sites_solution_hydrogens geom
_atom_sites_solution_primary direct
_atom_sites_solution_secondary difmap
_audit_creation_method SHELXL-97
_cell_angle_alpha 95.91(2)
_cell_angle_beta 104.37(2)
_cell_angle_gamma 92.93(3)
_cell_formula_units_Z 2
_cell_length_a 7.264(2)
_cell_length_b 11.669(4)
_cell_length_c 12.745(3)
_cell_measurement_reflns_used 25
_cell_measurement_temperature 293(2)
_cell_measurement_theta_max 22.3
_cell_measurement_theta_min 20.5
_cell_volume 1037.6(5)
_computing_cell_refinement 'R3m software'
_computing_data_collection 'R3m software Nicolet (1980)'
_computing_data_reduction 'R3m software'
_computing_molecular_graphics
;
Ortep-3 for Windows (Farrugia, 1997) and PLATON
;
_computing_publication_material SHELXL97
_computing_structure_refinement 'SHELXL97 (Sheldrick, 1997)'
_computing_structure_solution
;
SHELXS97 (Sheldrick, 1997) and PLATON (Spek, 2003)
;
_diffrn_ambient_temperature 293(2)
_diffrn_measured_fraction_theta_full 1.000
_diffrn_measured_fraction_theta_max 1.000
_diffrn_measurement_device_type 'Nicolet R3m four-circle diffractometer'
_diffrn_measurement_method \w/2\q
_diffrn_radiation_monochromator graphite
_diffrn_radiation_source 'fine-focus sealed tube'
_diffrn_radiation_type MoK\a
_diffrn_radiation_wavelength 0.71073
_diffrn_reflns_av_R_equivalents 0.0555
_diffrn_reflns_av_sigmaI/netI 0.0231
_diffrn_reflns_limit_h_max 9
_diffrn_reflns_limit_h_min 0
_diffrn_reflns_limit_k_max 15
_diffrn_reflns_limit_k_min -15
_diffrn_reflns_limit_l_max 16
_diffrn_reflns_limit_l_min -16
_diffrn_reflns_number 5185
_diffrn_reflns_theta_full 27.56
_diffrn_reflns_theta_max 27.56
_diffrn_reflns_theta_min 1.66
_diffrn_standards_decay_% none
_diffrn_standards_interval_count 100
_diffrn_standards_number 3
_exptl_absorpt_coefficient_mu 1.338
_exptl_absorpt_correction_T_max 0.7757
_exptl_absorpt_correction_T_min 0.5212
_exptl_absorpt_correction_type psi-scan
_exptl_absorpt_process_details '(North et al., 1968)'
_exptl_crystal_colour green
_exptl_crystal_density_diffrn 1.600
_exptl_crystal_density_method 'not measured'
_exptl_crystal_description prism
_exptl_crystal_F_000 506
_exptl_crystal_size_max 0.56
_exptl_crystal_size_mid 0.30
_exptl_crystal_size_min 0.20
_refine_diff_density_max 0.568
_refine_diff_density_min -0.718
_refine_ls_extinction_method none
_refine_ls_goodness_of_fit_ref 1.039
_refine_ls_hydrogen_treatment constr
_refine_ls_matrix_type full
_refine_ls_number_parameters 325
_refine_ls_number_reflns 4804
_refine_ls_number_restraints 33
_refine_ls_restrained_S_all 1.035
_refine_ls_R_factor_all 0.0410
_refine_ls_R_factor_gt 0.0372
_refine_ls_shift/su_max 0.001
_refine_ls_shift/su_mean 0.000
_refine_ls_structure_factor_coef Fsqd
_refine_ls_weighting_details 'calc w=1/[\s^2^(Fo^2^)+(0.0695P)^2^+0.4065P] where P=(Fo^2^+2Fc^2^)/3'
_refine_ls_weighting_scheme calc
_refine_ls_wR_factor_gt 0.1069
_refine_ls_wR_factor_ref 0.1110
_reflns_number_gt 4296
_reflns_number_total 4804
_reflns_threshold_expression I>2\s(I)
_cod_data_source_file jz1625.cif
_cod_data_source_block I
_cod_original_sg_symbol_H-M P-1
_cod_original_formula_sum 'C17.50 H15 Cl2 Cu N10'
_cod_database_code 2014189
_cod_database_fobs_code 2014189

loop_
_symmetry_equiv_pos_as_xyz
'x, y, z'
'-x, -y, -z'

loop_
_atom_site_label
_atom_site_fract_x
_atom_site_fract_y
_atom_site_fract_z
_atom_site_U_iso_or_equiv
_atom_site_adp_type
_atom_site_calc_flag
_atom_site_refinement_flags
_atom_site_occupancy
_atom_site_disorder_assembly
_atom_site_disorder_group
_atom_site_type_symbol
Cu 0.77650(4) 0.48423(2) 0.558705(19) 0.04074(11) Uani d . 1 . . Cu
Cl1 0.61912(7) 0.63975(5) 0.50510(5) 0.04610(14) Uani d . 1 . . Cl
Cl2 0.82903(7) 0.43082(4) 0.39204(4) 0.03788(12) Uani d . 1 . . Cl
N1A 0.7030(2) 0.59207(17) 0.86315(15) 0.0428(4) Uani d . 1 . . N
N2A 0.8865(3) 0.5701(4) 0.8883(2) 0.1015(13) Uani d . 1 . . N
N3A 0.9276(4) 0.5351(4) 0.7986(2) 0.1052(13) Uani d . 1 . . N
N4A 0.7740(3) 0.53538(17) 0.71406(15) 0.0453(4) Uani d . 1 . . N
C5A 0.6376(3) 0.56960(19) 0.75623(17) 0.0406(4) Uani d . 1 . . C
H5A 0.5133 0.5771 0.7172 0.080 Uiso calc R 1 . . H
C6A 0.6104(3) 0.62781(19) 0.94726(18) 0.0445(5) Uani d . 1 . . C
C7A 0.4347(4) 0.6722(2) 0.9185(2) 0.0577(6) Uani d . 1 . . C
H7A 0.3760 0.6799 0.8462 0.080 Uiso calc R 1 . . H
C8A 0.3487(5) 0.7050(3) 1.0026(3) 0.0766(9) Uani d . 1 . . C
H8A 0.2307 0.7358 0.9864 0.080 Uiso calc R 1 . . H
C9A 0.4377(6) 0.6922(3) 1.1092(3) 0.0834(11) Uani d . 1 . . C
H9A 0.3793 0.7144 1.1644 0.080 Uiso calc R 1 . . H
C10A 0.6108(6) 0.6471(3) 1.1344(2) 0.0763(10) Uani d . 1 . . C
H10A 0.6690 0.6385 1.2066 0.080 Uiso calc R 1 . . H
C11A 0.7000(4) 0.6141(2) 1.0536(2) 0.0573(6) Uani d . 1 . . C
H11A 0.8179 0.5833 1.0704 0.080 Uiso calc R 1 . . H
N1B 0.9959(2) 0.17467(15) 0.63873(14) 0.0387(4) Uani d . 1 . . N
N2B 0.8508(4) 0.1765(2) 0.6878(2) 0.0704(7) Uani d . 1 . . N
N3B 0.7723(4) 0.2711(2) 0.6698(2) 0.0743(8) Uani d . 1 . . N
N4B 0.8628(3) 0.33191(16) 0.60995(15) 0.0428(4) Uani d . 1 . . N
C5B 0.9992(3) 0.27085(17) 0.59098(16) 0.0367(4) Uani d . 1 . . C
H5B 1.0843 0.2910 0.5509 0.080 Uiso calc R 1 . . H
C6B 1.1067(3) 0.07691(17) 0.63804(16) 0.0386(4) Uani d . 1 . . C
C7B 1.0321(4) -0.0280(2) 0.6568(2) 0.0520(5) Uani d . 1 . . C
H7B 0.9131 -0.0343 0.6715 0.080 Uiso calc R 1 . . H
C8B 1.1367(4) -0.1234(2) 0.6535(2) 0.0608(7) Uani d . 1 . . C
H8B 1.0887 -0.1942 0.6670 0.080 Uiso calc R 1 . . H
C9B 1.3102(5) -0.1140(2) 0.6303(2) 0.0649(7) Uani d . 1 . . C
H9B 1.3787 -0.1788 0.6264 0.080 Uiso calc R 1 . . H
C10B 1.3835(4) -0.0091(3) 0.6129(3) 0.0696(8) Uani d . 1 . . C
H10B 1.5022 -0.0033 0.5977 0.080 Uiso calc R 1 . . H
C11B 1.2828(4) 0.0888(2) 0.6174(2) 0.0534(6) Uani d . 1 . . C
H11B 1.3334 0.1602 0.6068 0.080 Uiso calc R 1 . . H
N1C 0.3359(7) 1.0559(4) 0.0258(4) 0.0605(11) Uani d P 0.50 A -1 N
N2C 0.328(2) 1.0763(16) 0.1297(11) 0.092(5) Uani d P 0.50 A -1 N
N3C 0.1701(11) 1.1243(8) 0.1275(7) 0.101(2) Uani d P 0.50 A -1 N
N4C 0.0774(10) 1.1390(6) 0.0283(6) 0.0857(17) Uani d P 0.50 A -1 N
C5C 0.182(3) 1.092(2) -0.0307(17) 0.077(4) Uani d P 0.50 A -1 C
H5C 0.1483 1.0847 -0.1065 0.080 Uiso calc PR 0.50 A -1 H
C6C 0.491(3) 1.003(2) -0.0030(12) 0.0543(13) Uani d PD 0.50 A -1 C
C7C 0.5129(9) 1.0031(6) -0.1081(5) 0.0693(15) Uani d PD 0.50 A -1 C
H7C 0.4215 1.0337 -0.1604 0.080 Uiso calc PR 0.50 A -1 H
C8C 0.671(2) 0.9585(18) -0.1359(15) 0.082(4) Uani d PD 0.50 A -1 C
H8C 0.6873 0.9613 -0.2057 0.080 Uiso calc PR 0.50 A -1 H
C9C 0.8038(10) 0.9094(6) -0.0578(6) 0.0712(16) Uani d PD 0.50 A -1 C
H9C 0.9067 0.8763 -0.0767 0.080 Uiso calc PR 0.50 A -1 H
C10C 0.784(2) 0.9097(16) 0.0481(11) 0.066(3) Uani d PD 0.50 A -1 C
H10C 0.8720 0.8760 0.0997 0.080 Uiso calc PR 0.50 A -1 H
C11C 0.6310(9) 0.9608(5) 0.0761(5) 0.0684(15) Uani d PD 0.50 A -1 C
H11C 0.6227 0.9670 0.1480 0.080 Uiso calc PR 0.50 A -1 H

loop_
_atom_site_aniso_label
_atom_site_aniso_U_11
_atom_site_aniso_U_22
_atom_site_aniso_U_33
_atom_site_aniso_U_12
_atom_site_aniso_U_13
_atom_site_aniso_U_23
Cu 0.04854(17) 0.04184(16) 0.03938(16) 0.02021(11) 0.01966(12) 0.01060(11)
Cl1 0.0407(3) 0.0428(3) 0.0652(3) 0.0164(2) 0.0249(2) 0.0199(2)
Cl2 0.0352(2) 0.0432(3) 0.0380(2) 0.00664(18) 0.01380(18) 0.00522(18)
N1A 0.0351(8) 0.0542(10) 0.0404(9) 0.0034(7) 0.0145(7) -0.0007(7)
N2A 0.0373(11) 0.218(4) 0.0445(12) 0.0275(17) 0.0074(9) -0.0042(17)
N3A 0.0459(13) 0.228(4) 0.0452(12) 0.0526(18) 0.0129(10) 0.0086(18)
N4A 0.0408(9) 0.0570(11) 0.0409(9) 0.0160(8) 0.0135(7) 0.0055(8)
C5A 0.0358(9) 0.0476(11) 0.0402(10) 0.0102(8) 0.0122(8) 0.0042(8)
C6A 0.0458(11) 0.0452(11) 0.0449(11) -0.0045(9) 0.0221(9) -0.0049(9)
C7A 0.0505(13) 0.0615(15) 0.0639(15) 0.0041(11) 0.0263(11) -0.0080(12)
C8A 0.0696(18) 0.0694(18) 0.102(3) 0.0005(14) 0.0553(18) -0.0163(16)
C9A 0.109(3) 0.074(2) 0.083(2) -0.0203(18) 0.070(2) -0.0197(16)
C10A 0.111(3) 0.0731(19) 0.0504(15) -0.0186(18) 0.0406(16) -0.0046(13)
C11A 0.0677(16) 0.0574(14) 0.0480(13) -0.0041(12) 0.0210(11) 0.0011(10)
N1B 0.0408(9) 0.0410(9) 0.0406(8) 0.0121(7) 0.0173(7) 0.0129(7)
N2B 0.0786(15) 0.0737(15) 0.0920(17) 0.0398(12) 0.0611(14) 0.0499(14)
N3B 0.0841(16) 0.0803(16) 0.0952(18) 0.0467(13) 0.0666(15) 0.0530(14)
N4B 0.0476(10) 0.0464(10) 0.0453(9) 0.0182(8) 0.0244(8) 0.0172(7)
C5B 0.0369(9) 0.0362(9) 0.0417(10) 0.0087(7) 0.0160(8) 0.0083(7)
C6B 0.0442(10) 0.0373(10) 0.0355(9) 0.0112(8) 0.0100(8) 0.0069(7)
C7B 0.0528(13) 0.0423(11) 0.0612(14) 0.0048(9) 0.0120(11) 0.0135(10)
C8B 0.0745(17) 0.0365(11) 0.0666(16) 0.0088(11) 0.0080(13) 0.0073(10)
C9B 0.085(2) 0.0512(14) 0.0619(16) 0.0320(13) 0.0197(14) 0.0059(11)
C10B 0.0663(17) 0.0732(18) 0.086(2) 0.0340(14) 0.0385(15) 0.0255(15)
C11B 0.0514(13) 0.0502(13) 0.0690(15) 0.0174(10) 0.0267(11) 0.0208(11)
N1C 0.066(3) 0.062(3) 0.051(2) -0.009(2) 0.014(2) 0.006(2)
N2C 0.092(7) 0.142(13) 0.049(4) 0.013(7) 0.027(4) 0.012(5)
N3C 0.091(5) 0.126(6) 0.095(5) 0.003(4) 0.044(4) 0.002(5)
N4C 0.082(4) 0.073(4) 0.109(5) 0.006(3) 0.038(4) 0.008(3)
C5C 0.076(7) 0.083(7) 0.079(8) 0.009(5) 0.028(5) 0.024(5)
C6C 0.056(4) 0.055(3) 0.049(2) -0.008(2) 0.008(2) 0.0075(18)
C7C 0.064(3) 0.092(4) 0.054(3) 0.010(3) 0.014(3) 0.019(3)
C8C 0.070(6) 0.109(10) 0.071(7) -0.003(5) 0.024(5) 0.018(5)
C9C 0.063(4) 0.070(4) 0.078(5) -0.005(3) 0.020(4) -0.001(3)
C10C 0.067(7) 0.063(5) 0.059(6) -0.006(5) 0.004(5) 0.013(4)
C11C 0.077(4) 0.072(4) 0.051(3) -0.002(3) 0.006(3) 0.015(3)

loop_
_atom_type_symbol
_atom_type_description
_atom_type_scat_dispersion_real
_atom_type_scat_dispersion_imag
_atom_type_scat_source
C C 0.0033 0.0016 'International Tables Vol C Tables 4.2.6.8 and 6.1.1.4'
H H 0.0000 0.0000 'International Tables Vol C Tables 4.2.6.8 and 6.1.1.4'
N N 0.0061 0.0033 'International Tables Vol C Tables 4.2.6.8 and 6.1.1.4'
Cl Cl 0.1484 0.1585 'International Tables Vol C Tables 4.2.6.8 and 6.1.1.4'
Cu Cu 0.3201 1.2651 'International Tables Vol C Tables 4.2.6.8 and 6.1.1.4'

loop_
_geom_angle_atom_site_label_1
_geom_angle_atom_site_label_2
_geom_angle_atom_site_label_3
_geom_angle_site_symmetry_1
_geom_angle_site_symmetry_3
_geom_angle
N4A Cu N4B . . 86.95(8)
N4A Cu Cl1 . . 89.77(6)
N4B Cu Cl1 . . 167.82(6)
N4A Cu Cl2 . . 171.19(6)
N4B Cu Cl2 . . 90.79(6)
Cl1 Cu Cl2 . . 94.13(3)
N4A Cu Cl2 . 2_766 89.50(6)
N4B Cu Cl2 . 2_766 88.45(6)
Cl1 Cu Cl2 . 2_766 103.26(3)
Cl2 Cu Cl2 . 2_766 81.92(3)
N4A Cu Cl1 . 2_666 95.48(6)
N4B Cu Cl1 . 2_666 84.73(6)
Cl1 Cu Cl1 . 2_666 83.91(3)
Cl2 Cu Cl1 . 2_666 92.80(3)
Cl2 Cu Cl1 2_766 2_666 171.324(17)
C5A N1A N2A . . 107.50(18)
C5A N1A C6A . . 131.66(19)
N2A N1A C6A . . 120.8(2)
N3A N2A N1A . . 107.1(2)
N2A N3A N4A . . 110.0(2)
C5A N4A N3A . . 105.91(19)
C5A N4A Cu . . 131.24(15)
N3A N4A Cu . . 122.80(16)
N4A C5A N1A . . 109.41(19)
N4A C5A H5A . . 125.3
N1A C5A H5A . . 125.3
C11A C6A C7A . . 122.7(2)
C11A C6A N1A . . 118.3(2)
C7A C6A N1A . . 119.0(2)
C6A C7A C8A . . 117.3(3)
C6A C7A H7A . . 121.4
C8A C7A H7A . . 121.4
C9A C8A C7A . . 120.4(3)
C9A C8A H8A . . 119.8
C7A C8A H8A . . 119.8
C10A C9A C8A . . 120.6(3)
C10A C9A H9A . . 119.7
C8A C9A H9A . . 119.7
C9A C10A C11A . . 120.4(3)
C9A C10A H10A . . 119.8
C11A C10A H10A . . 119.8
C6A C11A C10A . . 118.5(3)
C6A C11A H11A . . 120.7
C10A C11A H11A . . 120.7
C5B N1B N2B . . 107.99(17)
C5B N1B C6B . . 130.95(17)
N2B N1B C6B . . 120.93(17)
N3B N2B N1B . . 106.65(18)
N2B N3B N4B . . 110.22(19)
C5B N4B N3B . . 106.70(17)
C5B N4B Cu . . 130.52(14)
N3B N4B Cu . . 122.71(14)
N4B C5B N1B . . 108.44(17)
N4B C5B H5B . . 125.8
N1B C5B H5B . . 125.8
C11B C6B C7B . . 121.5(2)
C11B C6B N1B . . 119.58(19)
C7B C6B N1B . . 118.9(2)
C6B C7B C8B . . 119.1(2)
C6B C7B H7B . . 120.4
C8B C7B H7B . . 120.4
C9B C8B C7B . . 120.2(2)
C9B C8B H8B . . 119.9
C7B C8B H8B . . 119.9
C8B C9B C10B . . 120.0(2)
C8B C9B H9B . . 120.0
C10B C9B H9B . . 120.0
C9B C10B C11B . . 121.0(3)
C9B C10B H10B . . 119.5
C11B C10B H10B . . 119.5
C6B C11B C10B . . 118.1(2)
C6B C11B H11B . . 121.0
C10B C11B H11B . . 121.0
C5C N1C N2C . . 105.4(11)
C5C N1C C6C . . 133.0(11)
N2C N1C C6C . . 121.6(9)
N3C N2C N1C . . 105.9(11)
N2C N3C N4C . . 112.3(9)
C5C N4C N3C . . 102.7(12)
N1C C5C N4C . . 113.6(17)
N1C C5C H5C . . 123.2
N4C C5C H5C . . 123.2
C7C C6C C11C . . 119.5(15)
C7C C6C N1C . . 119.7(11)
C11C C6C N1C . . 120.4(11)
C6C C7C C8C . . 120.6(12)
C6C C7C H7C . . 119.7
C8C C7C H7C . . 119.7
C7C C8C C9C . . 119.2(12)
C7C C8C H8C . . 120.4
C9C C8C H8C . . 120.4
C10C C9C C8C . . 120.6(10)
C10C C9C H9C . . 119.7
C8C C9C H9C . . 119.7
C11C C10C C9C . . 119.3(11)
C11C C10C H10C . . 120.3
C9C C10C H10C . . 120.3
C6C C11C C10C . . 120.4(11)
C6C C11C H11C . . 119.8
C10C C11C H11C . . 119.8

loop_
_geom_bond_atom_site_label_1
_geom_bond_atom_site_label_2
_geom_bond_site_symmetry_2
_geom_bond_distance
_geom_bond_publ_flag
Cu N4A . 2.0131(19) yes
Cu N4B . 2.0317(18) yes
Cu Cl1 . 2.2687(9) yes
Cu Cl2 . 2.2803(7) yes
Cu Cl2 2_766 2.8768(11) yes
Cu Cl1 2_666 3.0307(12) yes
N1A C5A . 1.321(3) ?
N1A N2A . 1.336(3) ?
N1A C6A . 1.439(3) ?
N2A N3A . 1.285(4) ?
N3A N4A . 1.345(3) ?
N4A C5A . 1.300(3) ?
C5A H5A . 0.9300 ?
C6A C11A . 1.380(4) ?
C6A C7A . 1.380(4) ?
C7A C8A . 1.399(4) ?
C7A H7A . 0.9300 ?
C8A C9A . 1.380(5) ?
C8A H8A . 0.9300 ?
C9A C10A . 1.365(5) ?
C9A H9A . 0.9300 ?
C10A C11A . 1.380(4) ?
C10A H10A . 0.9300 ?
C11A H11A . 0.9300 ?
N1B C5B . 1.333(3) ?
N1B N2B . 1.352(3) ?
N1B C6B . 1.430(3) ?
N2B N3B . 1.285(3) ?
N3B N4B . 1.352(3) ?
N4B C5B . 1.305(3) ?
C5B H5B . 0.9300 ?
C6B C11B . 1.371(3) ?
C6B C7B . 1.380(3) ?
C7B C8B . 1.383(4) ?
C7B H7B . 0.9300 ?
C8B C9B . 1.366(4) ?
C8B H8B . 0.9300 ?
C9B C10B . 1.370(4) ?
C9B H9B . 0.9300 ?
C10B C11B . 1.391(3) ?
C10B H10B . 0.9300 ?
C11B H11B . 0.9300 ?
N1C C5C . 1.29(2) ?
N1C N2C . 1.337(14) ?
N1C C6C . 1.42(2) ?
N2C N3C . 1.298(15) ?
N3C N4C . 1.309(10) ?
N4C C5C . 1.297(18) ?
C5C H5C . 0.9300 ?
C6C C7C . 1.390(14) ?
C6C C11C . 1.391(14) ?
C7C C8C . 1.391(13) ?
C7C H7C . 0.9300 ?
C8C C9C . 1.397(13) ?
C8C H8C . 0.9300 ?
C9C C10C . 1.392(12) ?
C9C H9C . 0.9300 ?
C10C C11C . 1.392(13) ?
C10C H10C . 0.9300 ?
C11C H11C . 0.9300 ?

loop_
_geom_hbond_atom_site_label_D
_geom_hbond_atom_site_label_H
_geom_hbond_atom_site_label_A
_geom_hbond_site_symmetry_A
_geom_hbond_distance_DH
_geom_hbond_distance_HA
_geom_hbond_distance_DA
_geom_hbond_angle_DHA
C5A H5A Cl2 2_666 0.93 2.52 3.446(2) 172.6
C5B H5B Cl1 2_766 0.93 2.55 3.454(2) 163.7
C9A H9A N3B 2_667 0.93 2.61 3.521(4) 166.9

loop_
_geom_torsion_atom_site_label_1
_geom_torsion_atom_site_label_2
_geom_torsion_atom_site_label_3
_geom_torsion_atom_site_label_4
_geom_torsion_site_symmetry_1
_geom_torsion
C5A N1A N2A N3A . -0.3(4)
C6A N1A N2A N3A . 177.0(3)
N1A N2A N3A N4A . 0.9(5)
N2A N3A N4A C5A . -1.2(5)
N2A N3A N4A Cu . -179.1(3)
N4B Cu N4A C5A . -121.2(2)
Cl1 Cu N4A C5A . 47.1(2)
Cl2 Cu N4A C5A 2_766 150.4(2)
Cl1 Cu N4A C5A 2_666 -36.8(2)
N4B Cu N4A N3A . 56.1(3)
Cl1 Cu N4A N3A . -135.7(3)
Cl2 Cu N4A N3A 2_766 -32.4(3)
Cl1 Cu N4A N3A 2_666 140.5(3)
N3A N4A C5A N1A . 1.0(3)
Cu N4A C5A N1A . 178.63(15)
N2A N1A C5A N4A . -0.5(3)
C6A N1A C5A N4A . -177.4(2)
C5A N1A C6A C11A . 162.2(2)
N2A N1A C6A C11A . -14.3(4)
C5A N1A C6A C7A . -16.6(4)
N2A N1A C6A C7A . 166.9(3)
C11A C6A C7A C8A . 0.8(4)
N1A C6A C7A C8A . 179.5(2)
C6A C7A C8A C9A . -0.4(4)
C7A C8A C9A C10A . -0.1(5)
C8A C9A C10A C11A . 0.3(5)
C7A C6A C11A C10A . -0.6(4)
N1A C6A C11A C10A . -179.3(2)
C9A C10A C11A C6A . 0.0(4)
C5B N1B N2B N3B . -0.3(3)
C6B N1B N2B N3B . -176.4(2)
N1B N2B N3B N4B . -0.1(4)
N2B N3B N4B C5B . 0.5(4)
N2B N3B N4B Cu . 177.6(2)
N4A Cu N4B C5B . -133.4(2)
Cl1 Cu N4B C5B . 151.98(19)
Cl2 Cu N4B C5B . 38.0(2)
Cl2 Cu N4B C5B 2_766 -43.9(2)
Cl1 Cu N4B C5B 2_666 130.8(2)
N4A Cu N4B N3B . 50.2(2)
Cl1 Cu N4B N3B . -24.4(4)
Cl2 Cu N4B N3B . -138.3(2)
Cl2 Cu N4B N3B 2_766 139.8(2)
Cl1 Cu N4B N3B 2_666 -45.6(2)
N3B N4B C5B N1B . -0.7(3)
Cu N4B C5B N1B . -177.46(15)
N2B N1B C5B N4B . 0.6(3)
C6B N1B C5B N4B . 176.2(2)
C5B N1B C6B C11B . 23.9(3)
N2B N1B C6B C11B . -161.0(2)
C5B N1B C6B C7B . -155.2(2)
N2B N1B C6B C7B . 19.8(3)
C11B C6B C7B C8B . -0.7(4)
N1B C6B C7B C8B . 178.4(2)
C6B C7B C8B C9B . -0.9(4)
C7B C8B C9B C10B . 1.6(4)
C8B C9B C10B C11B . -0.6(5)
C7B C6B C11B C10B . 1.7(4)
N1B C6B C11B C10B . -177.4(2)
C9B C10B C11B C6B . -1.1(5)
C5C N1C N2C N3C . -0.6(18)
C6C N1C N2C N3C . -179.5(19)
N1C N2C N3C N4C . -1.8(16)
N2C N3C N4C C5C . 3.3(17)
N2C N1C C5C N4C . 3(2)
C6C N1C C5C N4C . -178.4(17)
N3C N4C C5C N1C . -4(2)
C5C N1C C6C C7C . 14(4)
N2C N1C C6C C7C . -167(2)
C5C N1C C6C C11C . -172.9(18)
N2C N1C C6C C11C . 6(3)
C11C C6C C7C C8C . 2(2)
N1C C6C C7C C8C . 176(2)
C6C C7C C8C C9C . 2.1(16)
C7C C8C C9C C10C . -3(2)
C8C C9C C10C C11C . -1(2)
C7C C6C C11C C10C . -6(3)
N1C C6C C11C C10C . -179.2(16)
C9C C10C C11C C6C . 5(2)
